data_7710266
loop_
_publ_author_name
'Flecken, Franziska'
'Grell, Toni'
'Hanf, Schirin'

_publ_section_title
;
 Transition metal complexes of the PPO/POP ligand: variable coordination
 chemistry and photo-luminescence properties
;
_journal_name_full 'Dalton Transactions'
_journal_paper_doi 10.1039/D2DT01091G
_journal_year 2022
_chemical_formula_moiety 'C54 H49 Cu2 N3 O2 P4, 2(F6 P)'
_chemical_formula_sum 'C54 H49 Cu2 F12 N3 O2 P6'
_chemical_formula_weight 1312.86
_chemical_melting_point ?
_chemical_name_common n/a
_chemical_name_systematic n/a
_chemical_properties_physical Air-sensitive,Moisture-sensitive
_space_group_crystal_system triclinic
_space_group_IT_number 2
_space_group_name_Hall '-P 1'
_space_group_name_H-M_alt 'P -1'
_atom_sites_solution_hydrogens geom
_atom_sites_solution_primary difmap
_audit_creation_method SHELXL-2018/3
_audit_update_record
;
2022-04-01 deposited with the CCDC.	2022-05-10 downloaded from the CCDC.
;
_cell_angle_alpha 112.48(4)
_cell_angle_beta 96.83(4)
_cell_angle_gamma 104.09(4)
_cell_formula_units_Z 1
_cell_length_a 10.708(6)
_cell_length_b 12.106(8)
_cell_length_c 12.285(4)
_cell_measurement_reflns_used 12062
_cell_measurement_temperature 100(2)
_cell_measurement_theta_max 31.53
_cell_measurement_theta_min 1.85
_cell_volume 1386.7(14)
_computing_cell_refinement
;
X-Area Recipe 1.33.0.0 (STOE, 2015)
;
_computing_data_collection
;
X-Area Pilatus3_SV 1.31.150.0 (STOE, 2018)
;
_computing_data_reduction
;
X-Area Integrate 1.73.1.0 (STOE, 2018)
X-Area LANA 1.73.2.0 (STOE, 2018)
;
_computing_publication_material
;
STOE & Cie GmbH, X-Area, software package for collecting single-crystal or
multi-domain crystal data on STOE area-detector diffractometers, for image
processing, for the correction and scaling of reflection intensities and
for outlier rejection, version 1.84, Darmstadt 2018
;
_computing_structure_refinement 'SHELXL-2018/3 (Sheldrick, 2018)'
_computing_structure_solution 'SHELXT 2015 (Sheldrick, 2015)'
_diffrn_ambient_temperature 100(2)
_diffrn_detector_area_resol_mean 5.81
_diffrn_measured_fraction_theta_full 0.999
_diffrn_measured_fraction_theta_max 0.775
_diffrn_measurement_device_type 'STOE STADIVARI'
_diffrn_measurement_method 'rotation method, \w scans'
_diffrn_radiation_type MoK\a
_diffrn_radiation_wavelength 0.71073
_diffrn_reflns_av_R_equivalents 0.0808
_diffrn_reflns_av_unetI/netI 0.0751
_diffrn_reflns_Laue_measured_fraction_full 0.999
_diffrn_reflns_Laue_measured_fraction_max 0.775
_diffrn_reflns_limit_h_max 15
_diffrn_reflns_limit_h_min -15
_diffrn_reflns_limit_k_max 17
_diffrn_reflns_limit_k_min -18
_diffrn_reflns_limit_l_max 17
_diffrn_reflns_limit_l_min -17
_diffrn_reflns_number 17633
_diffrn_reflns_point_group_measured_fraction_full 0.999
_diffrn_reflns_point_group_measured_fraction_max 0.775
_diffrn_reflns_theta_full 25.242
_diffrn_reflns_theta_max 32.049
_diffrn_reflns_theta_min 1.846
_diffrn_source 'Mo Genix 3D HF'
_exptl_absorpt_coefficient_mu 1.025
_exptl_absorpt_correction_T_max 0.9043
_exptl_absorpt_correction_T_min 0.4873
_exptl_absorpt_correction_type multi-scan
_exptl_absorpt_process_details
;
STOE X-Red32, absorption correction by Gaussian integration, analogous to
P. Coppens, "The Evaluation of Absorption and Extinction in Single-Crystal
Structure Analysis", published in: F. R. Ahmed (Editor), "Crystallographic
Computing", Munksgaard, Copenhagen (1970), 255 - 270.
Afterwards scaling of reflection intensities was performed within STOE LANA.
J. Koziskova, F. Hahn, J. Richter, J. Kozisek, "Comparison of different
absorption corrections on the model structure of tetrakis(\m~2~-acetato)-
diaqua-di-copper(II)", Acta Chimica Slovaca, vol. 9, no. 2, 2016, pp. 136 - 140.
;
_exptl_crystal_colour colorless
_exptl_crystal_density_diffrn 1.572
_exptl_crystal_density_method 'not measured'
_exptl_crystal_description prism
_exptl_crystal_F_000 666
_exptl_crystal_preparation Luminescent
_exptl_crystal_recrystallization_method 'Re-crystallisation from solvent: dichloromethane, n-heptane, layering'
_exptl_crystal_size_max 0.208
_exptl_crystal_size_mid 0.164
_exptl_crystal_size_min 0.080
_refine_diff_density_max 1.195
_refine_diff_density_min -0.602
_refine_diff_density_rms 0.101
_refine_ls_extinction_method none
_refine_ls_goodness_of_fit_ref 1.054
_refine_ls_hydrogen_treatment constr
_refine_ls_matrix_type full
_refine_ls_number_parameters 364
_refine_ls_number_reflns 7480
_refine_ls_number_restraints 0
_refine_ls_restrained_S_all 1.054
_refine_ls_R_factor_all 0.0857
_refine_ls_R_factor_gt 0.0553
_refine_ls_shift/su_max 0.000
_refine_ls_shift/su_mean 0.000
_refine_ls_structure_factor_coef Fsqd
_refine_ls_weighting_details 'w=1/[\s^2^(Fo^2^)+(0.0848P)^2^] where P=(Fo^2^+2Fc^2^)/3'
_refine_ls_weighting_scheme calc
_refine_ls_wR_factor_gt 0.1440
_refine_ls_wR_factor_ref 0.1596
_reflns_Friedel_coverage 0.000
_reflns_number_gt 5038
_reflns_number_total 7480
_reflns_threshold_expression 'I > 2\s(I)'
_cod_data_source_file d2dt01091g2.cif
_cod_data_source_block frfl074a
_cod_depositor_comments
;
The following automatic conversions were performed:

data item '_chemical_melting_point' value 'Not measured' was changed
to '?' -- the value is undefined or not given.

Automatic conversion script
Id: cif_fix_values 7556 2019-12-06 15:28:31Z antanas 
;
_cod_original_cell_volume 1386.8(13)
_cod_database_code 7710266
_shelx_shelxl_version_number 2018/3
_shelx_space_group_comment
;
The symmetry employed for this shelxl refinement is uniquely defined
by the following loop, which should always be used as a source of
symmetry information in preference to the above space-group names.
They are only intended as comments.
;

loop_
_space_group_symop_operation_xyz
'x, y, z'
'-x, -y, -z'

loop_
_atom_site_label
_atom_site_type_symbol
_atom_site_fract_x
_atom_site_fract_y
_atom_site_fract_z
_atom_site_U_iso_or_equiv
_atom_site_adp_type
_atom_site_occupancy
_atom_site_site_symmetry_order
_atom_site_calc_flag
_atom_site_refinement_flags_posn
_atom_site_refinement_flags_adp
_atom_site_refinement_flags_occupancy
_atom_site_disorder_assembly
_atom_site_disorder_group
C1 C 0.2631(2) 0.6259(2) 0.32848(17) 0.0287(6) Uani 1 1 d G . . . .
C2 C 0.2575(3) 0.5513(2) 0.2083(2) 0.0755(16) Uani 1 1 d G . . . .
H2 H 0.309165 0.495865 0.189664 0.091 Uiso 1 1 calc R U . . .
C3 C 0.1763(3) 0.5578(3) 0.11536(15) 0.099(2) Uani 1 1 d G . . . .
H3 H 0.172471 0.506840 0.033214 0.119 Uiso 1 1 calc R U . . .
C4 C 0.1007(3) 0.6390(3) 0.1426(2) 0.0603(12) Uani 1 1 d G . . . .
H4 H 0.045231 0.643431 0.079090 0.072 Uiso 1 1 calc R U . . .
C5 C 0.1063(2) 0.7136(2) 0.2628(2) 0.0544(11) Uani 1 1 d G . . . .
H5 H 0.054683 0.769049 0.281417 0.065 Uiso 1 1 calc R U . . .
C6 C 0.1875(2) 0.7071(2) 0.35573(17) 0.0409(8) Uani 1 1 d G . . . .
H6 H 0.191376 0.758076 0.437869 0.049 Uiso 1 1 calc R U . . .
C7 C 0.4577(3) 0.7882(3) 0.5435(2) 0.0232(5) Uani 1 1 d . . . . .
C8 C 0.5723(3) 0.8467(3) 0.5191(3) 0.0326(7) Uani 1 1 d . . . . .
H8 H 0.606267 0.799627 0.455084 0.039 Uiso 1 1 calc R U . . .
C9 C 0.6364(3) 0.9728(3) 0.5878(3) 0.0414(8) Uani 1 1 d . . . . .
H9 H 0.714658 1.013081 0.571082 0.050 Uiso 1 1 calc R U . . .
C10 C 0.5874(3) 1.0415(3) 0.6816(3) 0.0402(8) Uani 1 1 d . . . . .
H10 H 0.631716 1.129042 0.728342 0.048 Uiso 1 1 calc R U . . .
C11 C 0.4746(3) 0.9835(3) 0.7072(3) 0.0366(7) Uani 1 1 d . . . . .
H11 H 0.442005 1.030698 0.772377 0.044 Uiso 1 1 calc R U . . .
C12 C 0.4091(3) 0.8570(3) 0.6385(3) 0.0311(6) Uani 1 1 d . . . . .
H12 H 0.331149 0.816930 0.655803 0.037 Uiso 1 1 calc R U . . .
C13 C 0.7336(3) 0.3929(3) 0.2552(3) 0.0287(6) Uani 1 1 d . . . . .
C14 C 0.6322(4) 0.2954(3) 0.1629(3) 0.0444(9) Uani 1 1 d . . . . .
H14 H 0.542854 0.282860 0.169586 0.053 Uiso 1 1 calc R U . . .
C15 C 0.6621(5) 0.2164(4) 0.0609(4) 0.0641(13) Uani 1 1 d . . . . .
H15 H 0.592924 0.150222 -0.003383 0.077 Uiso 1 1 calc R U . . .
C16 C 0.7930(5) 0.2336(4) 0.0524(4) 0.0619(12) Uani 1 1 d . . . . .
H16 H 0.813022 0.176690 -0.016257 0.074 Uiso 1 1 calc R U . . .
C17 C 0.8928(4) 0.3312(4) 0.1413(4) 0.0532(10) Uani 1 1 d . . . . .
H17 H 0.981810 0.344644 0.133534 0.064 Uiso 1 1 calc R U . . .
C18 C 0.8632(3) 0.4108(3) 0.2433(3) 0.0362(7) Uani 1 1 d . . . . .
H18 H 0.932616 0.478532 0.306007 0.043 Uiso 1 1 calc R U . . .
C19 C 0.8270(3) 0.6296(2) 0.4629(2) 0.0229(5) Uani 1 1 d . . . . .
C20 C 0.9193(3) 0.6614(3) 0.5667(3) 0.0310(7) Uani 1 1 d . . . . .
H20 H 0.916067 0.603101 0.601410 0.037 Uiso 1 1 calc R U . . .
C21 C 1.0168(3) 0.7774(3) 0.6212(3) 0.0359(7) Uani 1 1 d . . . . .
H21 H 1.080428 0.798669 0.692740 0.043 Uiso 1 1 calc R U . . .
C22 C 1.0211(3) 0.8606(3) 0.5718(3) 0.0383(8) Uani 1 1 d . . . . .
H22 H 1.087523 0.940646 0.608966 0.046 Uiso 1 1 calc R U . . .
C23 C 0.9296(3) 0.8292(3) 0.4686(3) 0.0379(8) Uani 1 1 d . . . . .
H23 H 0.933329 0.887909 0.434352 0.045 Uiso 1 1 calc R U . . .
C24 C 0.8323(3) 0.7143(3) 0.4134(3) 0.0273(6) Uani 1 1 d . . . . .
H24 H 0.769261 0.693603 0.341652 0.033 Uiso 1 1 calc R U . . .
F1 F 0.05070(19) 0.12215(18) 0.8009(2) 0.0490(5) Uani 1 1 d . . . . .
F2 F 0.2579(2) 0.1438(2) 0.7805(2) 0.0653(7) Uani 1 1 d . . . . .
F3 F 0.1747(2) 0.04226(19) 0.8869(2) 0.0564(6) Uani 1 1 d . . . . .
F4 F 0.3272(3) 0.2288(3) 0.9849(3) 0.0832(9) Uani 1 1 d . . . . .
F5 F 0.1193(3) 0.2102(3) 1.0019(2) 0.0741(8) Uani 1 1 d . . . . .
F6 F 0.2052(2) 0.31047(18) 0.8945(2) 0.0541(6) Uani 1 1 d . . . . .
O1 O 0.27026(18) 0.58483(18) 0.52225(17) 0.0240(4) Uani 1 1 d . . . . .
P1 P 0.37469(7) 0.62426(6) 0.44583(6) 0.02103(16) Uani 1 1 d . . . . .
P2 P 0.69310(7) 0.48379(6) 0.39410(6) 0.02066(16) Uani 1 1 d . . . . .
P3 P 0.19032(8) 0.17651(8) 0.89202(7) 0.0337(2) Uani 1 1 d . . . . .
Cu1 Cu 0.48075(13) 0.48170(12) 0.39370(12) 0.0210(2) Uani 0.5 1 d . . P A .
N1 N 0.3517(2) 0.3189(2) 0.2933(2) 0.0319(6) Uani 1 1 d . . . . .
C25 C 0.2776(3) 0.2224(3) 0.2441(3) 0.0315(6) Uani 1 1 d . . . . .
C26 C 0.1825(4) 0.0972(3) 0.1798(3) 0.0429(8) Uani 1 1 d . . . . .
H26A H 0.203416 0.053414 0.102320 0.064 Uiso 1 1 calc R U . . .
H26B H 0.093159 0.103607 0.164830 0.064 Uiso 1 1 calc R U . . .
H26C H 0.186676 0.050026 0.228834 0.064 Uiso 1 1 calc R U . . .
Cu2 Cu 0.49247(13) 0.49801(13) 0.36140(12) 0.0215(2) Uani 0.5 1 d . . P A -1
N2 N 0.5126(5) 0.5246(5) 0.2071(5) 0.0297(11) Uani 0.5 1 d . . P A -1
C27 C 0.5029(6) 0.5211(6) 0.1152(6) 0.0334(14) Uani 0.5 1 d . . P A -1
C28 C 0.4831(9) 0.5209(8) 0.0009(8) 0.0473(18) Uiso 0.5 1 d . . P A -1
H28A H 0.501906 0.448270 -0.056973 0.071 Uiso 0.5 1 calc R U P A -1
H28B H 0.542623 0.598723 0.004959 0.071 Uiso 0.5 1 calc R U P A -1
H28C H 0.390991 0.515512 -0.025702 0.071 Uiso 0.5 1 calc R U P A -1

loop_
_atom_site_aniso_label
_atom_site_aniso_U_11
_atom_site_aniso_U_22
_atom_site_aniso_U_33
_atom_site_aniso_U_23
_atom_site_aniso_U_13
_atom_site_aniso_U_12
C1 0.0260(14) 0.0325(15) 0.0320(16) 0.0220(13) 0.0014(11) 0.0056(11)
C2 0.133(5) 0.057(3) 0.033(2) 0.0085(19) -0.010(2) 0.058(3)
C3 0.169(6) 0.072(3) 0.039(3) 0.013(2) -0.032(3) 0.052(4)
C4 0.057(2) 0.069(3) 0.056(3) 0.046(2) -0.0196(19) 0.005(2)
C5 0.0317(18) 0.091(3) 0.080(3) 0.073(3) 0.0156(18) 0.0263(19)
C6 0.0336(17) 0.070(2) 0.048(2) 0.0449(19) 0.0162(15) 0.0291(16)
C7 0.0267(13) 0.0249(13) 0.0251(14) 0.0156(11) 0.0034(11) 0.0134(11)
C8 0.0344(16) 0.0299(15) 0.0386(18) 0.0162(13) 0.0134(13) 0.0142(13)
C9 0.0392(18) 0.0304(16) 0.055(2) 0.0199(16) 0.0126(16) 0.0076(14)
C10 0.049(2) 0.0236(14) 0.044(2) 0.0112(14) 0.0076(15) 0.0107(14)
C11 0.0463(19) 0.0324(16) 0.0339(17) 0.0104(13) 0.0128(14) 0.0217(14)
C12 0.0333(16) 0.0321(15) 0.0345(17) 0.0179(13) 0.0103(13) 0.0145(12)
C13 0.0404(17) 0.0237(13) 0.0253(15) 0.0125(11) 0.0105(12) 0.0108(12)
C14 0.050(2) 0.0382(18) 0.0300(17) 0.0062(14) 0.0148(15) 0.0005(15)
C15 0.092(3) 0.038(2) 0.036(2) -0.0010(16) 0.026(2) -0.003(2)
C16 0.101(4) 0.039(2) 0.050(2) 0.0127(18) 0.049(2) 0.025(2)
C17 0.068(3) 0.055(2) 0.052(2) 0.026(2) 0.036(2) 0.030(2)
C18 0.0424(18) 0.0402(17) 0.0356(18) 0.0198(15) 0.0182(14) 0.0192(14)
C19 0.0257(13) 0.0237(12) 0.0209(13) 0.0098(11) 0.0074(10) 0.0090(10)
C20 0.0278(15) 0.0375(16) 0.0268(15) 0.0179(13) 0.0027(12) 0.0036(12)
C21 0.0299(16) 0.0419(18) 0.0252(16) 0.0094(13) 0.0014(12) 0.0035(13)
C22 0.0391(18) 0.0255(15) 0.0364(18) 0.0049(13) 0.0043(14) 0.0026(13)
C23 0.050(2) 0.0221(14) 0.0419(19) 0.0153(13) 0.0104(15) 0.0095(13)
C24 0.0310(15) 0.0247(13) 0.0272(15) 0.0122(11) 0.0028(11) 0.0106(11)
F1 0.0390(11) 0.0378(10) 0.0669(14) 0.0259(10) -0.0081(10) 0.0108(8)
F2 0.0636(15) 0.0795(17) 0.0754(17) 0.0398(14) 0.0380(13) 0.0397(13)
F3 0.0813(16) 0.0390(11) 0.0525(13) 0.0209(10) -0.0004(11) 0.0308(11)
F4 0.0650(16) 0.0655(16) 0.0803(19) 0.0132(14) -0.0401(14) 0.0117(13)
F5 0.118(2) 0.0788(18) 0.0624(16) 0.0412(14) 0.0523(16) 0.0613(17)
F6 0.0543(13) 0.0300(10) 0.0678(15) 0.0192(10) 0.0007(11) 0.0057(9)
O1 0.0238(9) 0.0280(10) 0.0279(10) 0.0177(8) 0.0069(8) 0.0112(8)
P1 0.0215(3) 0.0238(3) 0.0236(4) 0.0150(3) 0.0046(3) 0.0094(3)
P2 0.0228(3) 0.0215(3) 0.0207(3) 0.0123(3) 0.0039(3) 0.0071(3)
P3 0.0368(4) 0.0315(4) 0.0301(4) 0.0103(3) -0.0002(3) 0.0148(3)
Cu1 0.0204(4) 0.0188(4) 0.0250(7) 0.0102(4) 0.0033(4) 0.0080(3)
N1 0.0248(12) 0.0304(13) 0.0347(14) 0.0101(11) -0.0008(10) 0.0087(10)
C25 0.0356(16) 0.0304(15) 0.0295(16) 0.0134(13) 0.0043(13) 0.0129(13)
C26 0.053(2) 0.0276(15) 0.0369(19) 0.0110(14) 0.0054(16) 0.0008(14)
Cu2 0.0186(4) 0.0245(5) 0.0230(6) 0.0127(4) 0.0021(4) 0.0064(3)
N2 0.022(2) 0.041(3) 0.034(3) 0.022(2) 0.008(2) 0.014(2)
C27 0.026(3) 0.048(4) 0.026(3) 0.021(3) 0.006(2) 0.004(3)

loop_
_atom_type_symbol
_atom_type_description
_atom_type_scat_dispersion_real
_atom_type_scat_dispersion_imag
_atom_type_scat_source
C C 0.0033 0.0016 'International Tables Vol C Tables 4.2.6.8 and 6.1.1.4'
H H 0.0000 0.0000 'International Tables Vol C Tables 4.2.6.8 and 6.1.1.4'
Cu Cu 0.3201 1.2651 'International Tables Vol C Tables 4.2.6.8 and 6.1.1.4'
F F 0.0171 0.0103 'International Tables Vol C Tables 4.2.6.8 and 6.1.1.4'
N N 0.0061 0.0033 'International Tables Vol C Tables 4.2.6.8 and 6.1.1.4'
O O 0.0106 0.0060 'International Tables Vol C Tables 4.2.6.8 and 6.1.1.4'
P P 0.1023 0.0942 'International Tables Vol C Tables 4.2.6.8 and 6.1.1.4'

loop_
_geom_angle_atom_site_label_1
_geom_angle_atom_site_label_2
_geom_angle_atom_site_label_3
_geom_angle
_geom_angle_site_symmetry_1
_geom_angle_site_symmetry_3
_geom_angle_publ_flag
C2 C1 C6 120.0 . . ?
C2 C1 P1 119.55(13) . . ?
C6 C1 P1 120.32(13) . . ?
C1 C2 C3 120.0 . . ?
C1 C2 H2 120.0 . . ?
C3 C2 H2 120.0 . . ?
C4 C3 C2 120.0 . . ?
C4 C3 H3 120.0 . . ?
C2 C3 H3 120.0 . . ?
C3 C4 C5 120.0 . . ?
C3 C4 H4 120.0 . . ?
C5 C4 H4 120.0 . . ?
C6 C5 C4 120.0 . . ?
C6 C5 H5 120.0 . . ?
C4 C5 H5 120.0 . . ?
C5 C6 C1 120.0 . . ?
C5 C6 H6 120.0 . . ?
C1 C6 H6 120.0 . . ?
C8 C7 C12 120.0(3) . . ?
C8 C7 P1 117.5(2) . . ?
C12 C7 P1 122.5(2) . . ?
C9 C8 C7 119.7(3) . . ?
C9 C8 H8 120.1 . . ?
C7 C8 H8 120.1 . . ?
C8 C9 C10 120.3(3) . . ?
C8 C9 H9 119.9 . . ?
C10 C9 H9 119.9 . . ?
C11 C10 C9 120.2(3) . . ?
C11 C10 H10 119.9 . . ?
C9 C10 H10 119.9 . . ?
C12 C11 C10 120.0(3) . . ?
C12 C11 H11 120.0 . . ?
C10 C11 H11 120.0 . . ?
C11 C12 C7 119.8(3) . . ?
C11 C12 H12 120.1 . . ?
C7 C12 H12 120.1 . . ?
C14 C13 C18 119.5(3) . . ?
C14 C13 P2 118.2(2) . . ?
C18 C13 P2 122.0(2) . . ?
C15 C14 C13 119.4(4) . . ?
C15 C14 H14 120.3 . . ?
C13 C14 H14 120.3 . . ?
C14 C15 C16 120.2(4) . . ?
C14 C15 H15 119.9 . . ?
C16 C15 H15 119.9 . . ?
C17 C16 C15 120.7(4) . . ?
C17 C16 H16 119.7 . . ?
C15 C16 H16 119.7 . . ?
C16 C17 C18 119.3(4) . . ?
C16 C17 H17 120.4 . . ?
C18 C17 H17 120.4 . . ?
C13 C18 C17 120.9(3) . . ?
C13 C18 H18 119.6 . . ?
C17 C18 H18 119.6 . . ?
C24 C19 C20 119.4(3) . . ?
C24 C19 P2 118.4(2) . . ?
C20 C19 P2 122.1(2) . . ?
C19 C20 C21 120.6(3) . . ?
C19 C20 H20 119.7 . . ?
C21 C20 H20 119.7 . . ?
C22 C21 C20 119.6(3) . . ?
C22 C21 H21 120.2 . . ?
C20 C21 H21 120.2 . . ?
C21 C22 C23 119.9(3) . . ?
C21 C22 H22 120.1 . . ?
C23 C22 H22 120.1 . . ?
C22 C23 C24 121.2(3) . . ?
C22 C23 H23 119.4 . . ?
C24 C23 H23 119.4 . . ?
C19 C24 C23 119.3(3) . . ?
C19 C24 H24 120.3 . . ?
C23 C24 H24 120.3 . . ?
P2 O1 P1 119.85(12) 2_666 . ?
O1 P1 C1 99.71(11) . . ?
O1 P1 C7 101.82(12) . . ?
C1 P1 C7 104.01(13) . . ?
O1 P1 Cu1 107.43(9) . . ?
C1 P1 Cu1 117.49(9) . . ?
C7 P1 Cu1 122.91(11) . . ?
O1 P1 Cu2 120.03(9) . . ?
C1 P1 Cu2 108.48(9) . . ?
C7 P1 Cu2 119.98(11) . . ?
Cu1 P1 Cu2 13.38(3) . . ?
O1 P2 C19 101.00(13) 2_666 . ?
O1 P2 C13 101.00(13) 2_666 . ?
C19 P2 C13 104.40(13) . . ?
O1 P2 Cu2 119.73(8) 2_666 . ?
C19 P2 Cu2 116.37(11) . . ?
C13 P2 Cu2 112.14(12) . . ?
O1 P2 Cu1 106.59(8) 2_666 . ?
C19 P2 Cu1 120.77(11) . . ?
C13 P2 Cu1 119.72(12) . . ?
Cu2 P2 Cu1 13.29(3) . . ?
F4 P3 F3 89.60(15) . . ?
F4 P3 F1 178.35(16) . . ?
F3 P3 F1 89.36(13) . . ?
F4 P3 F6 91.17(15) . . ?
F3 P3 F6 178.92(13) . . ?
F1 P3 F6 89.89(12) . . ?
F4 P3 F2 91.76(17) . . ?
F3 P3 F2 90.08(14) . . ?
F1 P3 F2 89.52(14) . . ?
F6 P3 F2 89.14(14) . . ?
F4 P3 F5 89.59(18) . . ?
F3 P3 F5 90.82(14) . . ?
F1 P3 F5 89.14(16) . . ?
F6 P3 F5 89.95(14) . . ?
F2 P3 F5 178.38(15) . . ?
N1 Cu1 P1 108.30(11) . . ?
N1 Cu1 P2 113.57(11) . . ?
P1 Cu1 P2 136.55(7) . . ?
N1 Cu1 Cu1 110.53(11) . 2_666 ?
P1 Cu1 Cu1 85.70(8) . 2_666 ?
P2 Cu1 Cu1 90.19(8) . 2_666 ?
C25 N1 Cu1 173.6(3) . . ?
C25 N1 Cu2 172.1(3) . . ?
Cu1 N1 Cu2 14.11(4) . . ?
N1 C25 C26 179.5(4) . . ?
C25 C26 H26A 109.5 . . ?
C25 C26 H26B 109.5 . . ?
H26A C26 H26B 109.5 . . ?
C25 C26 H26C 109.5 . . ?
H26A C26 H26C 109.5 . . ?
H26B C26 H26C 109.5 . . ?
N2 Cu2 N1 103.22(18) . . ?
N2 Cu2 P2 92.70(14) . . ?
N1 Cu2 P2 109.89(11) . . ?
N2 Cu2 P1 103.17(15) . . ?
N1 Cu2 P1 101.96(10) . . ?
P2 Cu2 P1 139.97(8) . . ?
C27 N2 Cu2 167.3(5) . . ?
N2 C27 C28 175.6(8) . . ?
C27 C28 H28A 109.5 . . ?
C27 C28 H28B 109.5 . . ?
H28A C28 H28B 109.5 . . ?
C27 C28 H28C 109.5 . . ?
H28A C28 H28C 109.5 . . ?
H28B C28 H28C 109.5 . . ?

loop_
_geom_bond_atom_site_label_1
_geom_bond_atom_site_label_2
_geom_bond_distance
_geom_bond_site_symmetry_2
_geom_bond_publ_flag
C1 C2 1.3900 . ?
C1 C6 1.3900 . ?
C1 P1 1.7694(19) . ?
C2 C3 1.3900 . ?
C2 H2 0.9500 . ?
C3 C4 1.3900 . ?
C3 H3 0.9500 . ?
C4 C5 1.3900 . ?
C4 H4 0.9500 . ?
C5 C6 1.3900 . ?
C5 H5 0.9500 . ?
C6 H6 0.9500 . ?
C7 C8 1.387(4) . ?
C7 C12 1.392(4) . ?
C7 P1 1.798(3) . ?
C8 C9 1.371(4) . ?
C8 H8 0.9500 . ?
C9 C10 1.384(5) . ?
C9 H9 0.9500 . ?
C10 C11 1.378(5) . ?
C10 H10 0.9500 . ?
C11 C12 1.377(4) . ?
C11 H11 0.9500 . ?
C12 H12 0.9500 . ?
C13 C14 1.384(5) . ?
C13 C18 1.385(4) . ?
C13 P2 1.813(3) . ?
C14 C15 1.384(5) . ?
C14 H14 0.9500 . ?
C15 C16 1.388(7) . ?
C15 H15 0.9500 . ?
C16 C17 1.361(6) . ?
C16 H16 0.9500 . ?
C17 C18 1.385(5) . ?
C17 H17 0.9500 . ?
C18 H18 0.9500 . ?
C19 C24 1.371(4) . ?
C19 C20 1.376(4) . ?
C19 P2 1.796(3) . ?
C20 C21 1.382(4) . ?
C20 H20 0.9500 . ?
C21 C22 1.354(5) . ?
C21 H21 0.9500 . ?
C22 C23 1.367(5) . ?
C22 H22 0.9500 . ?
C23 C24 1.373(4) . ?
C23 H23 0.9500 . ?
C24 H24 0.9500 . ?
F1 P3 1.575(2) . ?
F2 P3 1.587(3) . ?
F3 P3 1.568(2) . ?
F4 P3 1.565(3) . ?
F5 P3 1.595(3) . ?
F6 P3 1.578(2) . ?
O1 P2 1.617(2) 2_666 ?
O1 P1 1.641(2) . ?
P1 Cu1 2.2273(19) . ?
P1 Cu2 2.245(2) . ?
P2 Cu2 2.199(2) . ?
P2 Cu1 2.267(2) . ?
Cu1 N1 1.930(3) . ?
Cu1 Cu1 2.441(2) 2_666 ?
N1 C25 1.120(4) . ?
N1 Cu2 2.096(3) . ?
C25 C26 1.449(4) . ?
C26 H26A 0.9800 . ?
C26 H26B 0.9800 . ?
C26 H26C 0.9800 . ?
Cu2 N2 2.067(5) . ?
N2 C27 1.105(7) . ?
C27 C28 1.395(11) . ?
C28 H28A 0.9800 . ?
C28 H28B 0.9800 . ?
C28 H28C 0.9800 . ?

loop_
_geom_torsion_atom_site_label_1
_geom_torsion_atom_site_label_2
_geom_torsion_atom_site_label_3
_geom_torsion_atom_site_label_4
_geom_torsion
_geom_torsion_site_symmetry_1
_geom_torsion_site_symmetry_2
_geom_torsion_site_symmetry_3
_geom_torsion_site_symmetry_4
_geom_torsion_publ_flag
C6 C1 C2 C3 0.0 . . . . ?
P1 C1 C2 C3 -175.98(17) . . . . ?
C1 C2 C3 C4 0.0 . . . . ?
C2 C3 C4 C5 0.0 . . . . ?
C3 C4 C5 C6 0.0 . . . . ?
C4 C5 C6 C1 0.0 . . . . ?
C2 C1 C6 C5 0.0 . . . . ?
P1 C1 C6 C5 175.95(17) . . . . ?
C12 C7 C8 C9 -0.9(5) . . . . ?
P1 C7 C8 C9 177.4(3) . . . . ?
C7 C8 C9 C10 0.3(5) . . . . ?
C8 C9 C10 C11 0.6(5) . . . . ?
C9 C10 C11 C12 -0.9(5) . . . . ?
C10 C11 C12 C7 0.3(5) . . . . ?
C8 C7 C12 C11 0.6(4) . . . . ?
P1 C7 C12 C11 -177.6(2) . . . . ?
C18 C13 C14 C15 0.8(5) . . . . ?
P2 C13 C14 C15 -173.4(3) . . . . ?
C13 C14 C15 C16 1.1(6) . . . . ?
C14 C15 C16 C17 -2.8(7) . . . . ?
C15 C16 C17 C18 2.6(6) . . . . ?
C14 C13 C18 C17 -1.1(5) . . . . ?
P2 C13 C18 C17 173.0(3) . . . . ?
C16 C17 C18 C13 -0.6(6) . . . . ?
C24 C19 C20 C21 -0.1(5) . . . . ?
P2 C19 C20 C21 -176.3(2) . . . . ?
C19 C20 C21 C22 0.2(5) . . . . ?
C20 C21 C22 C23 -0.3(5) . . . . ?
C21 C22 C23 C24 0.2(5) . . . . ?
C20 C19 C24 C23 0.0(4) . . . . ?
P2 C19 C24 C23 176.4(2) . . . . ?
C22 C23 C24 C19 0.0(5) . . . . ?
P2 O1 P1 C1 155.33(13) 2_666 . . . ?
P2 O1 P1 C7 -98.00(16) 2_666 . . . ?
P2 O1 P1 Cu1 32.35(15) 2_666 . . . ?
P2 O1 P1 Cu2 37.28(17) 2_666 . . . ?
C2 C1 P1 O1 -123.73(16) . . . . ?
C6 C1 P1 O1 60.31(17) . . . . ?
C2 C1 P1 C7 131.39(16) . . . . ?
C6 C1 P1 C7 -44.57(18) . . . . ?
C2 C1 P1 Cu1 -8.17(16) . . . . ?
C6 C1 P1 Cu1 175.87(12) . . . . ?
C2 C1 P1 Cu2 2.60(15) . . . . ?
C6 C1 P1 Cu2 -173.36(13) . . . . ?
C8 C7 P1 O1 167.1(2) . . . . ?
C12 C7 P1 O1 -14.6(3) . . . . ?
C8 C7 P1 C1 -89.6(2) . . . . ?
C12 C7 P1 C1 88.6(2) . . . . ?
C8 C7 P1 Cu1 47.1(3) . . . . ?
C12 C7 P1 Cu1 -134.6(2) . . . . ?
C8 C7 P1 Cu2 31.8(3) . . . . ?
C12 C7 P1 Cu2 -150.0(2) . . . . ?
C24 C19 P2 O1 178.3(2) . . . 2_666 ?
C20 C19 P2 O1 -5.4(3) . . . 2_666 ?
C24 C19 P2 C13 73.8(3) . . . . ?
C20 C19 P2 C13 -109.9(3) . . . . ?
C24 C19 P2 Cu2 -50.4(3) . . . . ?
C20 C19 P2 Cu2 125.9(2) . . . . ?
C24 C19 P2 Cu1 -64.7(2) . . . . ?
C20 C19 P2 Cu1 111.6(2) . . . . ?
C14 C13 P2 O1 96.7(3) . . . 2_666 ?
C18 C13 P2 O1 -77.4(3) . . . 2_666 ?
C14 C13 P2 C19 -158.8(3) . . . . ?
C18 C13 P2 C19 27.1(3) . . . . ?
C14 C13 P2 Cu2 -32.0(3) . . . . ?
C18 C13 P2 Cu2 153.9(2) . . . . ?
C14 C13 P2 Cu1 -19.8(3) . . . . ?
C18 C13 P2 Cu1 166.1(2) . . . . ?
